data_4103214
loop_
_publ_author_name
'Masakazu Morimoto'
'Masahiro Irie'

_publ_contact_author_address
;
Department of Chemistry and Research Center for Smart Molecules 
Rikkyo University
Nishi-Ikebukuro 3-43-1, Toshima-ku, Tokyo 171-8501, Japan
;
_publ_contact_author_email
; 
iriem@rikkyo.ac.jp
;
_publ_contact_author_fax
;
+81-3-3985-2397
;
_publ_contact_author_name
;
Prof. Masahiro Irie
;
_publ_contact_author_phone
;       
+81-3-3985-2397
;
_publ_section_title
;
 A Diarylethene Cocrystal that Converts Light into Mechanical Work
;
_journal_name_full 'Journal of the American Chemical Society'
_journal_page_first 14172
_journal_page_last 14178
_journal_paper_doi 10.1021/ja105356w
_journal_volume 132
_journal_year 2010
_chemical_formula_sum 'C35 H22 F6 S2'
_chemical_formula_weight 620.65
_chemical_name_systematic
;\
1,2-dimethyl-8,8,9,9,10,10-hexafluoro-4,14-di(1-naphthyl)-\
3,15-dithiatetracyclo-[10.3.0.0^2,6^.0^7,11^]pentadeca-\
4,6(7),11(12),13-tetraene
;
_space_group_IT_number 2
_symmetry_cell_setting triclinic
_symmetry_space_group_name_Hall '-P 1'
_symmetry_space_group_name_H-M 'P -1'
_atom_sites_solution_hydrogens geom
_atom_sites_solution_primary direct
_atom_sites_solution_secondary difmap
_audit_creation_method SHELXL-97
_cell_angle_alpha 93.111(2)
_cell_angle_beta 91.991(2)
_cell_angle_gamma 90.387(2)
_cell_formula_units_Z 4
_cell_length_a 9.6333(15)
_cell_length_b 11.8268(18)
_cell_length_c 24.376(4)
_cell_measurement_reflns_used 5264
_cell_measurement_temperature 93(2)
_cell_measurement_theta_max 27.57
_cell_measurement_theta_min 2.34
_cell_volume 2771.3(8)
_computing_cell_refinement 'Bruker SMART'
_computing_data_collection 'Bruker SMART'
_computing_data_reduction 'Bruker SAINT'
_computing_molecular_graphics 'Bruker SHELXTL'
_computing_publication_material 'Bruker SHELXTL'
_computing_structure_refinement 'SHELXL-97 (Sheldrick, 1997)'
_computing_structure_solution 'SHELXS-97 (Sheldrick, 1990)'
_diffrn_ambient_temperature 93(2)
_diffrn_detector_area_resol_mean 8.366
_diffrn_measured_fraction_theta_full 0.993
_diffrn_measured_fraction_theta_max 0.993
_diffrn_measurement_device_type 'CCD area detector'
_diffrn_measurement_method 'omega scans'
_diffrn_radiation_monochromator graphite
_diffrn_radiation_source 'fine-focus sealed tube'
_diffrn_radiation_type MoK\a
_diffrn_radiation_wavelength 0.71073
_diffrn_reflns_av_R_equivalents 0.0362
_diffrn_reflns_av_sigmaI/netI 0.0415
_diffrn_reflns_limit_h_max 11
_diffrn_reflns_limit_h_min -11
_diffrn_reflns_limit_k_max 14
_diffrn_reflns_limit_k_min -14
_diffrn_reflns_limit_l_max 28
_diffrn_reflns_limit_l_min -28
_diffrn_reflns_number 26603
_diffrn_reflns_theta_full 25.03
_diffrn_reflns_theta_max 25.03
_diffrn_reflns_theta_min 0.84
_diffrn_standards_decay_% 0.4
_diffrn_standards_number 206
_exptl_absorpt_coefficient_mu 0.258
_exptl_absorpt_correction_T_max 0.9872
_exptl_absorpt_correction_T_min 0.8817
_exptl_absorpt_correction_type empirical
_exptl_absorpt_process_details
; 
 SADABS; Sheldrick 1996 
;
_exptl_crystal_colour black
_exptl_crystal_density_diffrn 1.488
_exptl_crystal_density_method 'not measured'
_exptl_crystal_description block
_exptl_crystal_F_000 1272
_exptl_crystal_size_max 0.50
_exptl_crystal_size_mid 0.20
_exptl_crystal_size_min 0.05
_refine_diff_density_max 0.987
_refine_diff_density_min -0.453
_refine_diff_density_rms 0.111
_refine_ls_extinction_method none
_refine_ls_goodness_of_fit_ref 1.140
_refine_ls_hydrogen_treatment constr
_refine_ls_matrix_type full
_refine_ls_number_parameters 779
_refine_ls_number_reflns 9722
_refine_ls_number_restraints 0
_refine_ls_restrained_S_all 1.140
_refine_ls_R_factor_all 0.0823
_refine_ls_R_factor_gt 0.0773
_refine_ls_shift/su_max 0.001
_refine_ls_shift/su_mean 0.000
_refine_ls_structure_factor_coef Fsqd
_refine_ls_weighting_details 'calc w=1/[\s^2^(Fo^2^)+(0.0536P)^2^+19.2057P] where P=(Fo^2^+2Fc^2^)/3'
_refine_ls_weighting_scheme calc
_refine_ls_wR_factor_gt 0.2097
_refine_ls_wR_factor_ref 0.2122
_reflns_number_gt 8943
_reflns_number_total 9722
_reflns_threshold_expression >2sigma(I)
_cod_data_source_file ja105356w_si_010.cif
_cod_data_source_block 1c
_cod_depositor_comments
;
 Correcting the _chemical_name_systematic data item value by replacing
 the '<', '>' symbols with the '^' symbol. This is the preferred way of
 denoting superscript symbols in CIF files.

 Antanas Vaitkus,
 2018-10-12
;
_cod_original_cell_volume 2771.4(7)
_cod_database_code 4103214

loop_
_symmetry_equiv_pos_as_xyz
'x, y, z'
'-x, -y, -z'

loop_
_atom_site_label
_atom_site_type_symbol
_atom_site_fract_x
_atom_site_fract_y
_atom_site_fract_z
_atom_site_U_iso_or_equiv
_atom_site_adp_type
_atom_site_occupancy
_atom_site_symmetry_multiplicity
_atom_site_calc_flag
_atom_site_refinement_flags
C1 C 0.5348(5) 0.2495(4) 0.4654(2) 0.0167(10) Uani 1 1 d .
C2 C 0.3982(5) 0.1947(4) 0.44229(19) 0.0156(10) Uani 1 1 d .
C3 C 0.4161(5) 0.1311(4) 0.3916(2) 0.0169(10) Uani 1 1 d .
H3 H 0.3407 0.1068 0.3675 0.020 Uiso 1 1 calc R
C4 C 0.5506(5) 0.1084(4) 0.3808(2) 0.0167(10) Uani 1 1 d .
C5 C 0.2821(5) 0.2172(4) 0.4708(2) 0.0179(10) Uani 1 1 d .
C6 C 0.1362(5) 0.1868(4) 0.4547(2) 0.0204(11) Uani 1 1 d .
C7 C 0.0472(6) 0.2641(6) 0.4925(3) 0.0372(15) Uani 1 1 d .
C8 C 0.1429(5) 0.3037(5) 0.5419(2) 0.0212(11) Uani 1 1 d .
C9 C 0.2877(5) 0.2772(4) 0.5239(2) 0.0170(10) Uani 1 1 d .
C10 C 0.5409(5) 0.2482(4) 0.5287(2) 0.0173(10) Uani 1 1 d .
C11 C 0.4087(5) 0.3015(4) 0.5519(2) 0.0165(10) Uani 1 1 d .
C12 C 0.4360(5) 0.3673(4) 0.60153(19) 0.0192(10) Uani 1 1 d .
H12 H 0.3646 0.3919 0.6252 0.023 Uiso 1 1 calc R
C13 C 0.5717(5) 0.3923(4) 0.6126(2) 0.0165(10) Uani 1 1 d .
C14 C 0.5419(5) 0.3692(4) 0.4447(2) 0.0189(10) Uani 1 1 d .
H14A H 0.4670 0.4148 0.4604 0.028 Uiso 1 1 calc R
H14B H 0.5315 0.3654 0.4045 0.028 Uiso 1 1 calc R
H14C H 0.6318 0.4040 0.4559 0.028 Uiso 1 1 calc R
C15 C 0.5519(5) 0.1277(4) 0.5501(2) 0.0192(10) Uani 1 1 d .
H15A H 0.4715 0.0822 0.5362 0.029 Uiso 1 1 calc R
H15B H 0.5538 0.1324 0.5904 0.029 Uiso 1 1 calc R
H15C H 0.6373 0.0921 0.5373 0.029 Uiso 1 1 calc R
C16 C 0.6061(5) 0.0406(4) 0.3343(2) 0.0186(10) Uani 1 1 d .
C17 C 0.7036(5) -0.0423(4) 0.3464(2) 0.0207(11) Uani 1 1 d .
H17 H 0.7298 -0.0537 0.3836 0.025 Uiso 1 1 calc R
C18 C 0.7631(5) -0.1088(5) 0.3042(2) 0.0239(11) Uani 1 1 d .
H18 H 0.8253 -0.1675 0.3133 0.029 Uiso 1 1 calc R
C19 C 0.7336(5) -0.0910(4) 0.2507(2) 0.0215(11) Uani 1 1 d .
H19 H 0.7769 -0.1356 0.2227 0.026 Uiso 1 1 calc R
C20 C 0.6370(5) -0.0048(4) 0.2361(2) 0.0200(11) Uani 1 1 d .
C21 C 0.6098(6) 0.0176(4) 0.1807(2) 0.0236(11) Uani 1 1 d .
H21 H 0.6573 -0.0239 0.1527 0.028 Uiso 1 1 calc R
C22 C 0.5154(6) 0.0986(5) 0.1664(2) 0.0259(12) Uani 1 1 d .
H22 H 0.4964 0.1124 0.1289 0.031 Uiso 1 1 calc R
C23 C 0.4481(6) 0.1603(5) 0.2078(2) 0.0245(11) Uani 1 1 d .
H23 H 0.3828 0.2162 0.1980 0.029 Uiso 1 1 calc R
C24 C 0.4735(5) 0.1425(4) 0.2620(2) 0.0191(10) Uani 1 1 d .
H24 H 0.4265 0.1866 0.2892 0.023 Uiso 1 1 calc R
C25 C 0.5701(5) 0.0583(4) 0.2785(2) 0.0172(10) Uani 1 1 d .
C26 C 0.6378(5) 0.4628(4) 0.6583(2) 0.0181(10) Uani 1 1 d .
C27 C 0.7411(5) 0.5384(4) 0.6467(2) 0.0205(11) Uani 1 1 d .
H27 H 0.7685 0.5428 0.6098 0.025 Uiso 1 1 calc R
C28 C 0.8068(5) 0.6092(4) 0.6881(2) 0.0227(11) Uani 1 1 d .
H28 H 0.8753 0.6625 0.6790 0.027 Uiso 1 1 calc R
C29 C 0.7714(5) 0.6008(4) 0.7414(2) 0.0213(11) Uani 1 1 d .
H29 H 0.8163 0.6485 0.7693 0.026 Uiso 1 1 calc R
C30 C 0.6692(5) 0.5223(4) 0.7560(2) 0.0179(10) Uani 1 1 d .
C31 C 0.6380(5) 0.5106(4) 0.8115(2) 0.0215(11) Uani 1 1 d .
H31 H 0.6861 0.5560 0.8394 0.026 Uiso 1 1 calc R
C32 C 0.5395(6) 0.4347(5) 0.8257(2) 0.0251(12) Uani 1 1 d .
H32 H 0.5193 0.4278 0.8633 0.030 Uiso 1 1 calc R
C33 C 0.4684(6) 0.3670(5) 0.7846(2) 0.0236(11) Uani 1 1 d .
H33 H 0.4000 0.3144 0.7945 0.028 Uiso 1 1 calc R
C34 C 0.4964(5) 0.3760(4) 0.7304(2) 0.0194(10) Uani 1 1 d .
H34 H 0.4474 0.3290 0.7033 0.023 Uiso 1 1 calc R
C35 C 0.5972(5) 0.4540(4) 0.7139(2) 0.0179(10) Uani 1 1 d .
C36 C 0.7836(5) 0.2445(4) 0.9680(2) 0.0181(10) Uani 1 1 d .
C37 C 0.6477(5) 0.2034(4) 0.9393(2) 0.0174(10) Uani 1 1 d .
C38 C 0.6682(5) 0.1455(4) 0.8874(2) 0.0173(10) Uani 1 1 d .
H38 H 0.5958 0.1326 0.8603 0.021 Uiso 1 1 calc R
C39 C 0.7994(5) 0.1106(4) 0.8803(2) 0.0197(11) Uani 1 1 d .
C40 C 0.5291(5) 0.2315(4) 0.9651(2) 0.0148(10) Uani 1 1 d .
C41 C 0.3816(5) 0.2270(4) 0.9430(2) 0.0194(11) Uani 1 1 d .
C42 C 0.3115(5) 0.3192(4) 0.9783(2) 0.0195(11) Uani 1 1 d .
C43 C 0.3880(5) 0.3191(4) 1.0346(2) 0.0174(10) Uani 1 1 d .
C44 C 0.5316(5) 0.2806(4) 1.0207(2) 0.0157(10) Uani 1 1 d .
C45 C 0.7797(5) 0.2359(4) 1.0306(2) 0.0195(11) Uani 1 1 d .
C46 C 0.6495(5) 0.2930(4) 1.0524(2) 0.0173(10) Uani 1 1 d .
C47 C 0.6728(5) 0.3503(4) 1.1044(2) 0.0178(10) Uani 1 1 d .
H47 H 0.5999 0.3707 1.1282 0.021 Uiso 1 1 calc R
C48 C 0.8085(5) 0.3735(4) 1.1173(2) 0.0177(10) Uani 1 1 d .
C49 C 0.8088(6) 0.3669(4) 0.9519(2) 0.0232(11) Uani 1 1 d .
H49A H 0.8079 0.3690 0.9117 0.035 Uiso 1 1 calc R
H49B H 0.8992 0.3939 0.9672 0.035 Uiso 1 1 calc R
H49C H 0.7354 0.4157 0.9664 0.035 Uiso 1 1 calc R
C50 C 0.7775(6) 0.1133(4) 1.0479(2) 0.0234(11) Uani 1 1 d .
H50A H 0.7667 0.1127 1.0877 0.035 Uiso 1 1 calc R
H50B H 0.8648 0.0765 1.0382 0.035 Uiso 1 1 calc R
H50C H 0.6995 0.0724 1.0289 0.035 Uiso 1 1 calc R
C51 C 0.8578(5) 0.0382(4) 0.8354(2) 0.0183(10) Uani 1 1 d .
C52 C 0.9321(6) -0.0554(5) 0.8501(2) 0.0252(12) Uani 1 1 d .
H52 H 0.9419 -0.0713 0.8878 0.030 Uiso 1 1 calc R
C53 C 0.9936(6) -0.1277(5) 0.8105(2) 0.0274(12) Uani 1 1 d .
H53 H 1.0422 -0.1927 0.8216 0.033 Uiso 1 1 calc R
C54 C 0.9841(6) -0.1052(5) 0.7566(2) 0.0262(12) Uani 1 1 d .
H54 H 1.0283 -0.1532 0.7302 0.031 Uiso 1 1 calc R
C55 C 0.9074(5) -0.0091(4) 0.7393(2) 0.0208(11) Uani 1 1 d .
C56 C 0.9016(6) 0.0163(5) 0.6833(2) 0.0232(11) Uani 1 1 d .
H56 H 0.9490 -0.0303 0.6573 0.028 Uiso 1 1 calc R
C57 C 0.8285(6) 0.1070(5) 0.6664(2) 0.0243(11) Uani 1 1 d .
H57 H 0.8254 0.1242 0.6287 0.029 Uiso 1 1 calc R
C58 C 0.7582(5) 0.1747(5) 0.7050(2) 0.0237(11) Uani 1 1 d .
H58 H 0.7049 0.2364 0.6928 0.028 Uiso 1 1 calc R
C59 C 0.7638(5) 0.1552(4) 0.7596(2) 0.0189(10) Uani 1 1 d .
H59 H 0.7162 0.2036 0.7849 0.023 Uiso 1 1 calc R
C60 C 0.8418(5) 0.0613(4) 0.7789(2) 0.0181(10) Uani 1 1 d .
C61 C 0.8651(5) 0.4520(4) 1.1616(2) 0.0195(10) Uani 1 1 d .
C62 C 0.9427(6) 0.5438(5) 1.1460(2) 0.0247(12) Uani 1 1 d .
H62 H 0.9612 0.5506 1.1083 0.030 Uiso 1 1 calc R
C63 C 0.9936(6) 0.6259(5) 1.1849(2) 0.0299(13) Uani 1 1 d .
H63 H 1.0450 0.6887 1.1733 0.036 Uiso 1 1 calc R
C64 C 0.9705(5) 0.6170(4) 1.2392(2) 0.0227(11) Uani 1 1 d .
H64 H 1.0054 0.6739 1.2651 0.027 Uiso 1 1 calc R
C65 C 0.8949(5) 0.5236(4) 1.2576(2) 0.0187(10) Uani 1 1 d .
C66 C 0.8765(5) 0.5118(4) 1.3141(2) 0.0213(11) Uani 1 1 d .
H66 H 0.9127 0.5680 1.3401 0.026 Uiso 1 1 calc R
C67 C 0.8077(6) 0.4209(5) 1.3317(2) 0.0252(12) Uani 1 1 d .
H67 H 0.7977 0.4129 1.3699 0.030 Uiso 1 1 calc R
C68 C 0.7510(6) 0.3387(5) 1.2933(2) 0.0245(11) Uani 1 1 d .
H68 H 0.7011 0.2762 1.3059 0.029 Uiso 1 1 calc R
C69 C 0.7665(5) 0.3470(4) 1.2383(2) 0.0201(11) Uani 1 1 d .
H69 H 0.7282 0.2900 1.2132 0.024 Uiso 1 1 calc R
C70 C 0.8397(5) 0.4405(4) 1.2181(2) 0.0160(10) Uani 1 1 d .
F1 F 0.1051(3) 0.0770(3) 0.46241(16) 0.0380(8) Uani 1 1 d .
F2 F 0.1007(3) 0.2030(3) 0.40132(13) 0.0329(8) Uani 1 1 d .
F3 F -0.0675(4) 0.2139(5) 0.50757(19) 0.0781(18) Uani 1 1 d .
F4 F 0.0096(6) 0.3551(4) 0.46437(18) 0.085(2) Uani 1 1 d .
F5 F 0.1101(3) 0.2502(3) 0.58670(14) 0.0365(8) Uani 1 1 d .
F6 F 0.1234(3) 0.4155(3) 0.55466(14) 0.0345(8) Uani 1 1 d .
F7 F 0.3188(3) 0.1256(2) 0.95048(13) 0.0274(7) Uani 1 1 d .
F8 F 0.3647(3) 0.2440(3) 0.88877(11) 0.0223(6) Uani 1 1 d .
F9 F 0.1732(3) 0.3049(3) 0.98135(13) 0.0290(7) Uani 1 1 d .
F10 F 0.3325(3) 0.4197(2) 0.95616(12) 0.0254(7) Uani 1 1 d .
F11 F 0.3236(3) 0.2474(3) 1.06721(13) 0.0305(7) Uani 1 1 d .
F12 F 0.3844(3) 0.4233(3) 1.06115(12) 0.0279(7) Uani 1 1 d .
S1 S 0.67069(12) 0.16492(10) 0.43120(5) 0.0179(3) Uani 1 1 d .
S2 S 0.68354(12) 0.33446(10) 0.56244(5) 0.0175(3) Uani 1 1 d .
S3 S 0.91670(13) 0.15318(11) 0.93498(5) 0.0196(3) Uani 1 1 d .
S4 S 0.92330(13) 0.31291(11) 1.06933(5) 0.0197(3) Uani 1 1 d .

loop_
_atom_site_aniso_label
_atom_site_aniso_U_11
_atom_site_aniso_U_22
_atom_site_aniso_U_33
_atom_site_aniso_U_23
_atom_site_aniso_U_13
_atom_site_aniso_U_12
C1 0.019(3) 0.014(2) 0.017(2) 0.0021(19) -0.0001(19) 0.0025(19)
C2 0.016(2) 0.015(2) 0.016(2) 0.0043(18) 0.0008(19) -0.0017(19)
C3 0.015(2) 0.015(2) 0.020(3) 0.0024(19) 0.0004(19) -0.0010(19)
C4 0.020(3) 0.013(2) 0.018(2) 0.0045(19) -0.0004(19) -0.0036(19)
C5 0.020(3) 0.015(2) 0.020(3) 0.0043(19) -0.001(2) 0.0015(19)
C6 0.018(3) 0.022(3) 0.020(3) -0.005(2) 0.000(2) 0.002(2)
C7 0.021(3) 0.051(4) 0.038(3) -0.014(3) -0.005(3) 0.017(3)
C8 0.015(3) 0.029(3) 0.019(3) -0.001(2) 0.000(2) 0.005(2)
C9 0.015(2) 0.016(2) 0.020(3) 0.0027(19) 0.0014(19) 0.0055(19)
C10 0.016(2) 0.019(3) 0.016(2) -0.0022(19) -0.0002(19) 0.0008(19)
C11 0.019(3) 0.012(2) 0.019(2) 0.0055(19) 0.0029(19) 0.0018(19)
C12 0.021(3) 0.023(3) 0.014(2) 0.0014(19) 0.0003(19) 0.005(2)
C13 0.018(2) 0.014(2) 0.018(2) 0.0019(19) 0.0030(19) 0.0013(19)
C14 0.019(3) 0.017(3) 0.021(3) 0.004(2) 0.001(2) 0.001(2)
C15 0.021(3) 0.018(3) 0.019(3) 0.001(2) 0.002(2) 0.003(2)
C16 0.015(2) 0.021(3) 0.021(3) 0.000(2) 0.0038(19) -0.0066(19)
C17 0.020(3) 0.019(3) 0.024(3) 0.002(2) 0.002(2) -0.002(2)
C18 0.018(3) 0.023(3) 0.030(3) -0.001(2) 0.005(2) 0.001(2)
C19 0.020(3) 0.017(3) 0.026(3) -0.005(2) 0.007(2) -0.001(2)
C20 0.020(3) 0.018(3) 0.021(3) -0.003(2) 0.002(2) -0.007(2)
C21 0.027(3) 0.021(3) 0.022(3) -0.006(2) 0.007(2) -0.007(2)
C22 0.034(3) 0.024(3) 0.019(3) 0.002(2) -0.002(2) -0.005(2)
C23 0.024(3) 0.027(3) 0.023(3) 0.002(2) 0.000(2) -0.004(2)
C24 0.014(2) 0.019(3) 0.024(3) 0.000(2) 0.001(2) -0.0013(19)
C25 0.015(2) 0.013(2) 0.024(3) 0.0004(19) 0.0036(19) -0.0075(19)
C26 0.018(3) 0.018(2) 0.018(2) -0.0002(19) -0.0002(19) 0.007(2)
C27 0.019(3) 0.023(3) 0.019(3) 0.003(2) 0.002(2) 0.004(2)
C28 0.022(3) 0.020(3) 0.027(3) 0.002(2) 0.000(2) 0.000(2)
C29 0.019(3) 0.019(3) 0.025(3) -0.003(2) -0.005(2) 0.004(2)
C30 0.012(2) 0.019(3) 0.022(3) -0.001(2) -0.0023(19) 0.0072(19)
C31 0.023(3) 0.018(3) 0.023(3) -0.003(2) -0.005(2) 0.008(2)
C32 0.029(3) 0.029(3) 0.018(3) 0.001(2) 0.003(2) 0.008(2)
C33 0.027(3) 0.022(3) 0.022(3) 0.003(2) 0.002(2) 0.002(2)
C34 0.017(2) 0.021(3) 0.020(3) -0.002(2) 0.000(2) 0.001(2)
C35 0.020(3) 0.012(2) 0.022(3) 0.0002(19) 0.000(2) 0.0057(19)
C36 0.015(2) 0.019(3) 0.020(3) 0.000(2) 0.0011(19) -0.0018(19)
C37 0.014(2) 0.018(2) 0.020(3) 0.0032(19) -0.0001(19) 0.0004(19)
C38 0.015(2) 0.016(2) 0.021(3) 0.0022(19) -0.0002(19) -0.0024(19)
C39 0.025(3) 0.018(3) 0.017(2) 0.0022(19) 0.001(2) -0.001(2)
C40 0.013(2) 0.010(2) 0.022(3) 0.0041(18) -0.0010(19) 0.0002(18)
C41 0.018(3) 0.025(3) 0.015(2) 0.000(2) 0.0013(19) -0.007(2)
C42 0.014(2) 0.021(3) 0.024(3) 0.002(2) 0.001(2) -0.003(2)
C43 0.018(3) 0.015(2) 0.019(3) 0.0014(19) 0.0065(19) -0.0003(19)
C44 0.013(2) 0.015(2) 0.019(2) 0.0046(19) 0.0028(19) 0.0026(18)
C45 0.015(2) 0.023(3) 0.020(3) -0.002(2) -0.0012(19) 0.000(2)
C46 0.021(3) 0.013(2) 0.018(2) 0.0039(19) 0.004(2) 0.0013(19)
C47 0.019(3) 0.014(2) 0.021(3) 0.0049(19) 0.003(2) 0.0016(19)
C48 0.018(3) 0.018(3) 0.017(2) 0.0042(19) 0.0028(19) 0.0020(19)
C49 0.025(3) 0.021(3) 0.024(3) 0.004(2) 0.002(2) 0.001(2)
C50 0.022(3) 0.020(3) 0.028(3) 0.005(2) 0.001(2) 0.005(2)
C51 0.015(2) 0.016(2) 0.023(3) -0.002(2) 0.001(2) -0.0020(19)
C52 0.026(3) 0.029(3) 0.020(3) 0.001(2) 0.000(2) 0.008(2)
C53 0.031(3) 0.022(3) 0.030(3) 0.000(2) -0.001(2) 0.010(2)
C54 0.024(3) 0.028(3) 0.025(3) -0.007(2) 0.001(2) 0.008(2)
C55 0.022(3) 0.019(3) 0.022(3) -0.005(2) 0.001(2) 0.000(2)
C56 0.023(3) 0.024(3) 0.021(3) -0.006(2) 0.000(2) 0.003(2)
C57 0.025(3) 0.029(3) 0.019(3) 0.000(2) -0.003(2) 0.003(2)
C58 0.020(3) 0.023(3) 0.027(3) 0.002(2) -0.005(2) 0.005(2)
C59 0.017(2) 0.014(2) 0.026(3) -0.002(2) 0.001(2) -0.0002(19)
C60 0.011(2) 0.022(3) 0.021(3) -0.002(2) -0.0003(19) -0.0057(19)
C61 0.013(2) 0.022(3) 0.023(3) 0.000(2) 0.0008(19) 0.001(2)
C62 0.026(3) 0.026(3) 0.022(3) 0.003(2) 0.001(2) -0.010(2)
C63 0.031(3) 0.029(3) 0.030(3) 0.000(2) 0.004(2) -0.008(2)
C64 0.021(3) 0.019(3) 0.028(3) -0.004(2) 0.000(2) -0.003(2)
C65 0.011(2) 0.021(3) 0.024(3) -0.001(2) 0.0008(19) 0.0055(19)
C66 0.014(2) 0.025(3) 0.024(3) -0.006(2) 0.001(2) 0.003(2)
C67 0.026(3) 0.032(3) 0.017(3) 0.000(2) 0.003(2) 0.003(2)
C68 0.027(3) 0.021(3) 0.025(3) 0.002(2) 0.004(2) 0.002(2)
C69 0.023(3) 0.015(2) 0.022(3) -0.002(2) 0.002(2) 0.002(2)
C70 0.010(2) 0.016(2) 0.022(3) -0.0007(19) -0.0009(18) 0.0056(18)
F1 0.0249(18) 0.0277(18) 0.062(2) 0.0077(16) -0.0028(16) -0.0060(14)
F2 0.0247(17) 0.048(2) 0.0255(17) 0.0014(15) -0.0047(13) -0.0017(15)
F3 0.0180(19) 0.145(5) 0.065(3) -0.067(3) 0.0156(18) -0.022(2)
F4 0.116(4) 0.083(3) 0.050(3) -0.033(2) -0.045(3) 0.075(3)
F5 0.0223(17) 0.056(2) 0.0327(19) 0.0102(16) 0.0095(14) 0.0044(15)
F6 0.0327(19) 0.0274(18) 0.043(2) -0.0051(15) 0.0044(15) 0.0107(14)
F7 0.0267(17) 0.0181(15) 0.0372(18) 0.0008(13) 0.0021(13) -0.0085(13)
F8 0.0193(15) 0.0284(16) 0.0188(15) -0.0013(12) -0.0019(12) 0.0012(12)
F9 0.0128(15) 0.042(2) 0.0313(17) -0.0066(14) 0.0014(12) 0.0013(13)
F10 0.0331(18) 0.0193(15) 0.0237(16) 0.0017(12) -0.0018(13) 0.0057(13)
F11 0.0250(17) 0.0397(19) 0.0287(17) 0.0145(14) 0.0072(13) 0.0020(14)
F12 0.0327(18) 0.0265(17) 0.0234(16) -0.0093(13) -0.0023(13) 0.0105(14)
S1 0.0149(6) 0.0204(6) 0.0182(6) -0.0019(5) 0.0011(5) 0.0023(5)
S2 0.0153(6) 0.0198(6) 0.0172(6) -0.0013(5) 0.0006(5) 0.0005(5)
S3 0.0155(6) 0.0242(7) 0.0185(6) -0.0037(5) -0.0003(5) 0.0044(5)
S4 0.0152(6) 0.0276(7) 0.0160(6) -0.0020(5) 0.0001(5) -0.0001(5)

loop_
_atom_type_symbol
_atom_type_description
_atom_type_scat_dispersion_real
_atom_type_scat_dispersion_imag
_atom_type_scat_source
C C 0.0033 0.0016 'International Tables Vol C Tables 4.2.6.8 and 6.1.1.4'
H H 0.0000 0.0000 'International Tables Vol C Tables 4.2.6.8 and 6.1.1.4'
F F 0.0171 0.0103 'International Tables Vol C Tables 4.2.6.8 and 6.1.1.4'
S S 0.1246 0.1234 'International Tables Vol C Tables 4.2.6.8 and 6.1.1.4'

loop_
_geom_angle_atom_site_label_1
_geom_angle_atom_site_label_2
_geom_angle_atom_site_label_3
_geom_angle
C14 C1 C2 107.5(4)
C14 C1 C10 112.9(4)
C2 C1 C10 109.9(4)
C14 C1 S1 107.6(3)
C2 C1 S1 103.8(3)
C10 C1 S1 114.4(3)
C5 C2 C3 130.7(5)
C5 C2 C1 117.0(4)
C3 C2 C1 112.2(4)
C4 C3 C2 113.9(4)
C4 C3 H3 123.1
C2 C3 H3 123.1
C3 C4 C16 128.4(5)
C3 C4 S1 114.1(4)
C16 C4 S1 117.4(4)
C2 C5 C9 122.0(5)
C2 C5 C6 128.1(5)
C9 C5 C6 109.9(4)
F1 C6 F2 105.7(4)
F1 C6 C5 112.9(4)
F2 C6 C5 114.4(4)
F1 C6 C7 109.3(5)
F2 C6 C7 109.5(4)
C5 C6 C7 105.0(4)
F3 C7 F4 107.9(5)
F3 C7 C8 112.6(5)
F4 C7 C8 109.0(5)
F3 C7 C6 113.1(5)
F4 C7 C6 107.8(5)
C8 C7 C6 106.2(4)
F5 C8 F6 105.7(4)
F5 C8 C9 112.5(4)
F6 C8 C9 113.2(4)
F5 C8 C7 110.6(5)
F6 C8 C7 110.0(4)
C9 C8 C7 104.9(4)
C11 C9 C5 122.5(4)
C11 C9 C8 127.5(5)
C5 C9 C8 110.0(4)
C11 C10 C1 109.8(4)
C11 C10 C15 107.2(4)
C1 C10 C15 113.4(4)
C11 C10 S2 104.0(3)
C1 C10 S2 114.3(3)
C15 C10 S2 107.5(3)
C9 C11 C12 130.6(5)
C9 C11 C10 117.0(4)
C12 C11 C10 112.4(4)
C13 C12 C11 114.8(4)
C13 C12 H12 122.6
C11 C12 H12 122.6
C12 C13 C26 129.9(4)
C12 C13 S2 113.5(4)
C26 C13 S2 116.5(4)
C1 C14 H14A 109.5
C1 C14 H14B 109.5
H14A C14 H14B 109.5
C1 C14 H14C 109.5
H14A C14 H14C 109.5
H14B C14 H14C 109.5
C10 C15 H15A 109.5
C10 C15 H15B 109.5
H15A C15 H15B 109.5
C10 C15 H15C 109.5
H15A C15 H15C 109.5
H15B C15 H15C 109.5
C17 C16 C25 119.0(5)
C17 C16 C4 117.5(5)
C25 C16 C4 123.4(5)
C16 C17 C18 120.7(5)
C16 C17 H17 119.6
C18 C17 H17 119.6
C19 C18 C17 121.2(5)
C19 C18 H18 119.4
C17 C18 H18 119.4
C18 C19 C20 120.2(5)
C18 C19 H19 119.9
C20 C19 H19 119.9
C21 C20 C25 120.4(5)
C21 C20 C19 120.6(5)
C25 C20 C19 119.0(5)
C22 C21 C20 120.9(5)
C22 C21 H21 119.6
C20 C21 H21 119.6
C21 C22 C23 119.1(5)
C21 C22 H22 120.5
C23 C22 H22 120.5
C24 C23 C22 121.7(5)
C24 C23 H23 119.1
C22 C23 H23 119.1
C23 C24 C25 120.9(5)
C23 C24 H24 119.5
C25 C24 H24 119.5
C20 C25 C16 119.7(5)
C20 C25 C24 116.9(5)
C16 C25 C24 123.2(5)
C27 C26 C35 119.8(5)
C27 C26 C13 118.7(4)
C35 C26 C13 121.5(5)
C26 C27 C28 121.6(5)
C26 C27 H27 119.2
C28 C27 H27 119.2
C29 C28 C27 119.6(5)
C29 C28 H28 120.2
C27 C28 H28 120.2
C28 C29 C30 121.3(5)
C28 C29 H29 119.4
C30 C29 H29 119.4
C31 C30 C29 120.8(5)
C31 C30 C35 119.7(5)
C29 C30 C35 119.5(5)
C32 C31 C30 121.0(5)
C32 C31 H31 119.5
C30 C31 H31 119.5
C31 C32 C33 119.7(5)
C31 C32 H32 120.1
C33 C32 H32 120.1
C34 C33 C32 120.8(5)
C34 C33 H33 119.6
C32 C33 H33 119.6
C33 C34 C35 121.3(5)
C33 C34 H34 119.4
C35 C34 H34 119.4
C34 C35 C30 117.5(4)
C34 C35 C26 124.1(5)
C30 C35 C26 118.2(5)
C37 C36 C45 111.6(4)
C37 C36 C49 107.3(4)
C45 C36 C49 112.1(4)
C37 C36 S3 103.5(3)
C45 C36 S3 113.8(3)
C49 C36 S3 108.0(3)
C40 C37 C38 130.7(5)
C40 C37 C36 116.5(4)
C38 C37 C36 112.7(4)
C39 C38 C37 114.0(4)
C39 C38 H38 123.0
C37 C38 H38 123.0
C38 C39 C51 130.0(5)
C38 C39 S3 114.1(4)
C51 C39 S3 115.8(4)
C37 C40 C44 121.7(4)
C37 C40 C41 129.3(5)
C44 C40 C41 108.8(4)
F8 C41 F7 105.7(4)
F8 C41 C40 115.3(4)
F7 C41 C40 112.3(4)
F8 C41 C42 111.7(4)
F7 C41 C42 108.9(4)
C40 C41 C42 102.9(4)
F9 C42 F10 107.1(4)
F9 C42 C41 113.9(4)
F10 C42 C41 108.6(4)
F9 C42 C43 113.0(4)
F10 C42 C43 109.3(4)
C41 C42 C43 105.0(4)
F11 C43 F12 106.2(4)
F11 C43 C44 112.4(4)
F12 C43 C44 114.0(4)
F11 C43 C42 109.9(4)
F12 C43 C42 111.0(4)
C44 C43 C42 103.4(4)
C46 C44 C40 123.0(4)
C46 C44 C43 127.6(4)
C40 C44 C43 109.3(4)
C46 C45 C50 107.3(4)
C46 C45 C36 110.0(4)
C50 C45 C36 112.9(4)
C46 C45 S4 103.5(3)
C50 C45 S4 108.6(4)
C36 C45 S4 113.9(3)
C44 C46 C47 130.1(5)
C44 C46 C45 117.0(4)
C47 C46 C45 112.9(4)
C48 C47 C46 114.0(4)
C48 C47 H47 123.0
C46 C47 H47 123.0
C47 C48 C61 127.3(5)
C47 C48 S4 113.6(4)
C61 C48 S4 118.7(4)
C36 C49 H49A 109.5
C36 C49 H49B 109.5
H49A C49 H49B 109.5
C36 C49 H49C 109.5
H49A C49 H49C 109.5
H49B C49 H49C 109.5
C45 C50 H50A 109.5
C45 C50 H50B 109.5
H50A C50 H50B 109.5
C45 C50 H50C 109.5
H50A C50 H50C 109.5
H50B C50 H50C 109.5
C52 C51 C60 119.3(5)
C52 C51 C39 117.4(5)
C60 C51 C39 123.4(5)
C51 C52 C53 121.5(5)
C51 C52 H52 119.3
C53 C52 H52 119.3
C54 C53 C52 120.3(5)
C54 C53 H53 119.8
C52 C53 H53 119.8
C53 C54 C55 120.3(5)
C53 C54 H54 119.9
C55 C54 H54 119.9
C60 C55 C56 120.6(5)
C60 C55 C54 119.3(5)
C56 C55 C54 120.1(5)
C57 C56 C55 120.6(5)
C57 C56 H56 119.7
C55 C56 H56 119.7
C56 C57 C58 119.2(5)
C56 C57 H57 120.4
C58 C57 H57 120.4
C59 C58 C57 122.2(5)
C59 C58 H58 118.9
C57 C58 H58 118.9
C58 C59 C60 119.9(5)
C58 C59 H59 120.1
C60 C59 H59 120.1
C55 C60 C51 119.3(5)
C55 C60 C59 117.5(5)
C51 C60 C59 123.2(5)
C62 C61 C70 119.5(5)
C62 C61 C48 117.1(5)
C70 C61 C48 123.3(5)
C61 C62 C63 121.0(5)
C61 C62 H62 119.5
C63 C62 H62 119.5
C64 C63 C62 120.6(5)
C64 C63 H63 119.7
C62 C63 H63 119.7
C63 C64 C65 120.9(5)
C63 C64 H64 119.5
C65 C64 H64 119.5
C66 C65 C64 120.8(5)
C66 C65 C70 120.2(5)
C64 C65 C70 118.9(5)
C67 C66 C65 120.7(5)
C67 C66 H66 119.6
C65 C66 H66 119.6
C66 C67 C68 119.9(5)
C66 C67 H67 120.1
C68 C67 H67 120.1
C69 C68 C67 121.2(5)
C69 C68 H68 119.4
C67 C68 H68 119.4
C68 C69 C70 120.7(5)
C68 C69 H69 119.7
C70 C69 H69 119.7
C61 C70 C65 119.0(5)
C61 C70 C69 123.7(5)
C65 C70 C69 117.3(4)
C4 S1 C1 91.8(2)
C13 S2 C10 91.8(2)
C39 S3 C36 91.6(2)
C48 S4 C45 92.0(2)

loop_
_geom_bond_atom_site_label_1
_geom_bond_atom_site_label_2
_geom_bond_distance
C1 C14 1.530(7)
C1 C2 1.538(7)
C1 C10 1.543(7)
C1 S1 1.847(5)
C2 C5 1.357(7)
C2 C3 1.428(7)
C3 C4 1.356(7)
C3 H3 0.9500
C4 C16 1.470(7)
C4 S1 1.759(5)
C5 C9 1.441(7)
C5 C6 1.483(7)
C6 F1 1.356(6)
C6 F2 1.358(6)
C6 C7 1.547(7)
C7 F3 1.323(8)
C7 F4 1.352(8)
C7 C8 1.540(8)
C8 F5 1.338(6)
C8 F6 1.358(6)
C8 C9 1.507(7)
C9 C11 1.352(7)
C10 C11 1.538(7)
C10 C15 1.548(7)
C10 S2 1.849(5)
C11 C12 1.418(7)
C12 C13 1.353(7)
C12 H12 0.9500
C13 C26 1.478(7)
C13 S2 1.770(5)
C14 H14A 0.9800
C14 H14B 0.9800
C14 H14C 0.9800
C15 H15A 0.9800
C15 H15B 0.9800
C15 H15C 0.9800
C16 C17 1.398(7)
C16 C25 1.419(7)
C17 C18 1.403(7)
C17 H17 0.9500
C18 C19 1.352(8)
C18 H18 0.9500
C19 C20 1.435(7)
C19 H19 0.9500
C20 C21 1.407(7)
C20 C25 1.418(7)
C21 C22 1.376(8)
C21 H21 0.9500
C22 C23 1.393(8)
C22 H22 0.9500
C23 C24 1.363(7)
C23 H23 0.9500
C24 C25 1.431(7)
C24 H24 0.9500
C26 C27 1.380(7)
C26 C35 1.433(7)
C27 C28 1.406(7)
C27 H27 0.9500
C28 C29 1.364(7)
C28 H28 0.9500
C29 C30 1.417(7)
C29 H29 0.9500
C30 C31 1.410(7)
C30 C35 1.428(7)
C31 C32 1.367(8)
C31 H31 0.9500
C32 C33 1.405(8)
C32 H32 0.9500
C33 C34 1.366(7)
C33 H33 0.9500
C34 C35 1.419(7)
C34 H34 0.9500
C36 C37 1.526(7)
C36 C45 1.536(7)
C36 C49 1.540(7)
C36 S3 1.858(5)
C37 C40 1.357(7)
C37 C38 1.426(7)
C38 C39 1.346(7)
C38 H38 0.9500
C39 C51 1.481(7)
C39 S3 1.766(5)
C40 C44 1.445(7)
C40 C41 1.502(7)
C41 F8 1.353(6)
C41 F7 1.363(6)
C41 C42 1.528(7)
C42 F9 1.346(6)
C42 F10 1.350(6)
C42 C43 1.535(7)
C43 F11 1.355(6)
C43 F12 1.361(6)
C43 C44 1.503(7)
C44 C46 1.354(7)
C45 C46 1.527(7)
C45 C50 1.532(7)
C45 S4 1.853(5)
C46 C47 1.416(7)
C47 C48 1.356(7)
C47 H47 0.9500
C48 C61 1.472(7)
C48 S4 1.765(5)
C49 H49A 0.9800
C49 H49B 0.9800
C49 H49C 0.9800
C50 H50A 0.9800
C50 H50B 0.9800
C50 H50C 0.9800
C51 C52 1.379(7)
C51 C60 1.423(7)
C52 C53 1.402(7)
C52 H52 0.9500
C53 C54 1.356(8)
C53 H53 0.9500
C54 C55 1.434(7)
C54 H54 0.9500
C55 C60 1.409(7)
C55 C56 1.411(7)
C56 C57 1.362(8)
C56 H56 0.9500
C57 C58 1.399(7)
C57 H57 0.9500
C58 C59 1.362(7)
C58 H58 0.9500
C59 C60 1.436(7)
C59 H59 0.9500
C61 C62 1.390(7)
C61 C70 1.421(7)
C62 C63 1.395(8)
C62 H62 0.9500
C63 C64 1.359(8)
C63 H63 0.9500
C64 C65 1.420(7)
C64 H64 0.9500
C65 C66 1.407(7)
C65 C70 1.426(7)
C66 C67 1.356(8)
C66 H66 0.9500
C67 C68 1.407(8)
C67 H67 0.9500
C68 C69 1.362(7)
C68 H68 0.9500
C69 C70 1.426(7)
C69 H69 0.9500
